data_7212641
loop_
_publ_author_name
'Constable, Edwin C.'
'Harris, Kate'
'Housecroft, Catherine E.'
'Neuburger, Markus'
'Zampese, Jennifer A.'

_publ_section_title
;
 Turning {M(tpy)2}n+ embraces and CH&#x22EF;\p interactions on and off in
 homoleptic cobalt(ii) and cobalt(iii)
 bis(2,2&#x2032;:6&#x2032;,2&#x2033;-terpyridine) complexes
;
_journal_issue 10
_journal_name_full CrystEngComm
_journal_page_first 2949
_journal_paper_doi 10.1039/c002834g
_journal_volume 12
_journal_year 2010
_chemical_formula_moiety 'C30 H20 Cl2 Co N6, 2(F6 P)'
_chemical_formula_sum 'C30 H20 Cl2 Co F12 N6 P2'
_chemical_formula_weight 884.29
_chemical_name_systematic
;
?
;
_space_group_IT_number 114
_symmetry_cell_setting tetragonal
_symmetry_space_group_name_Hall 'P -4 2n'
_symmetry_space_group_name_H-M 'P -4 21 c'
_atom_sites_solution_hydrogens geom
_atom_sites_solution_primary direct
_atom_sites_solution_secondary difmap
_audit_creation_method SHELXL-97
_cell_angle_alpha 90.00
_cell_angle_beta 90.00
_cell_angle_gamma 90.00
_cell_formula_units_Z 2
_cell_length_a 8.9400(13)
_cell_length_b 8.9400(13)
_cell_length_c 20.236(4)
_cell_measurement_reflns_used 0
_cell_measurement_temperature 173(2)
_cell_measurement_theta_max 0
_cell_measurement_theta_min 0
_cell_volume 1617.3(5)
_computing_cell_refinement 'Bruker XSCANS'
_computing_data_collection 'Bruker XSCANS'
_computing_data_reduction 'Bruker SHELXTL'
_computing_molecular_graphics 'Bruker SHELXTL'
_computing_publication_material 'Bruker SHELXTL'
_computing_structure_refinement 'SHELXL-97 (Sheldrick, 1997)'
_computing_structure_solution 'SHELXS-97 (Sheldrick, 1990)'
_diffrn_ambient_temperature 173(2)
_diffrn_measured_fraction_theta_full 0.976
_diffrn_measured_fraction_theta_max 0.976
_diffrn_measurement_device_type 'Stoe IPDS'
_diffrn_measurement_method '\w scans'
_diffrn_radiation_monochromator graphite
_diffrn_radiation_source 'fine-focus sealed tube'
_diffrn_radiation_type MoK\a
_diffrn_radiation_wavelength 0.71073
_diffrn_reflns_av_R_equivalents 0.0723
_diffrn_reflns_av_sigmaI/netI 0.0315
_diffrn_reflns_limit_h_max 11
_diffrn_reflns_limit_h_min -10
_diffrn_reflns_limit_k_max 11
_diffrn_reflns_limit_k_min -11
_diffrn_reflns_limit_l_max 26
_diffrn_reflns_limit_l_min -26
_diffrn_reflns_number 13275
_diffrn_reflns_theta_full 27.49
_diffrn_reflns_theta_max 27.49
_diffrn_reflns_theta_min 3.78
_diffrn_standards_number 0
_exptl_absorpt_coefficient_mu 0.900
_exptl_absorpt_correction_T_max 0.9822
_exptl_absorpt_correction_T_min 0.7985
_exptl_absorpt_correction_type multi-scan
_exptl_crystal_colour red
_exptl_crystal_density_diffrn 1.816
_exptl_crystal_density_method 'not measured'
_exptl_crystal_description plate
_exptl_crystal_F_000 882
_exptl_crystal_size_max 0.28
_exptl_crystal_size_mid 0.25
_exptl_crystal_size_min 0.02
_refine_diff_density_max 0.347
_refine_diff_density_min -0.379
_refine_diff_density_rms 0.058
_refine_ls_abs_structure_details 'Flack H D (1983), Acta Cryst. A39, 876-881'
_refine_ls_abs_structure_Flack 0.01(2)
_refine_ls_extinction_method none
_refine_ls_goodness_of_fit_ref 1.160
_refine_ls_hydrogen_treatment constr
_refine_ls_matrix_type full
_refine_ls_number_parameters 127
_refine_ls_number_reflns 1822
_refine_ls_number_restraints 0
_refine_ls_restrained_S_all 1.160
_refine_ls_R_factor_all 0.0335
_refine_ls_R_factor_gt 0.0319
_refine_ls_shift/su_max 0.000
_refine_ls_shift/su_mean 0.000
_refine_ls_structure_factor_coef Fsqd
_refine_ls_weighting_details 'calc w=1/[\s^2^(Fo^2^)+(0.0358P)^2^+0.8370P] where P=(Fo^2^+2Fc^2^)/3'
_refine_ls_weighting_scheme calc
_refine_ls_wR_factor_gt 0.0806
_refine_ls_wR_factor_ref 0.0823
_reflns_number_gt 1766
_reflns_number_total 1822
_reflns_threshold_expression >2sigma(I)
_cod_data_source_file c002834g.txt
_cod_data_source_block shelxs_kh183
_cod_depositor_comments
;
The following automatic conversions were performed:

'_symmetry_cell_setting' value 'Tetragonal' changed to 'tetragonal'
according to /home/saulius/struct/CIF-dictionaries/cif_core.dic
dictionary named 'cif_core.dic' version 2.4.2 from 2011-04-26.

Automatic conversion script
Id: cif_fix_values 1891 2012-01-12 08:04:46Z andrius 
;
_cod_original_sg_symbol_Hall P-42n
_cod_original_sg_symbol_H-M P-42(1)c
_cod_database_code 7212641

loop_
_symmetry_equiv_pos_as_xyz
'x, y, z'
'y, -x, -z'
'-x, -y, z'
'-y, x, -z'
'-x+1/2, y+1/2, -z+1/2'
'-y+1/2, -x+1/2, z+1/2'
'x+1/2, -y+1/2, -z+1/2'
'y+1/2, x+1/2, z+1/2'

loop_
_atom_site_label
_atom_site_type_symbol
_atom_site_fract_x
_atom_site_fract_y
_atom_site_fract_z
_atom_site_U_iso_or_equiv
_atom_site_adp_type
_atom_site_occupancy
_atom_site_symmetry_multiplicity
_atom_site_calc_flag
_atom_site_refinement_flags
Co1 Co 0.5000 0.5000 0.0000 0.01699(14) Uani 1 4 d S
N2 N 0.5000 0.5000 -0.09426(12) 0.0177(4) Uani 1 2 d S
C3 C 0.4427(2) 0.3824(2) -0.12767(10) 0.0188(4) Uani 1 1 d .
C4 C 0.4380(2) 0.3804(2) -0.19628(11) 0.0221(4) Uani 1 1 d .
C5 C 0.5000 0.5000 -0.22937(13) 0.0218(5) Uani 1 2 d S
Cl6 Cl 0.5000 0.5000 -0.31471(3) 0.03379(19) Uani 1 2 d S
H7 H 0.3949 0.3017 -0.2191 0.047(9) Uiso 1 1 d .
C8 C 0.3907(2) 0.2607(2) -0.08405(11) 0.0189(4) Uani 1 1 d .
N9 N 0.40654(19) 0.28904(18) -0.01873(9) 0.0192(3) Uani 1 1 d .
C10 C 0.3652(2) 0.1839(3) 0.02457(11) 0.0248(4) Uani 1 1 d .
C11 C 0.3049(3) 0.0478(3) 0.00461(13) 0.0300(5) Uani 1 1 d .
C12 C 0.2889(3) 0.0201(2) -0.06248(13) 0.0315(5) Uani 1 1 d .
C13 C 0.3320(3) 0.1279(3) -0.10748(12) 0.0257(5) Uani 1 1 d .
H14 H 0.3210 0.1116 -0.1525 0.019(6) Uiso 1 1 d .
H15 H 0.2488 -0.0701 -0.0768 0.038(8) Uiso 1 1 d .
H16 H 0.2768 -0.0234 0.0354 0.050(9) Uiso 1 1 d .
H17 H 0.3768 0.2021 0.0694 0.019(6) Uiso 1 1 d .
P18 P 1.0000 0.5000 -0.19845(4) 0.02423(17) Uani 1 2 d S
F19 F 1.0829(2) 0.4048(2) -0.25418(9) 0.0452(4) Uani 1 1 d .
F20 F 0.91717(18) 0.59582(18) -0.14256(9) 0.0393(4) Uani 1 1 d .
F21 F 0.86359(16) 0.38365(17) -0.19806(9) 0.0372(4) Uani 1 1 d .

loop_
_atom_site_aniso_label
_atom_site_aniso_U_11
_atom_site_aniso_U_22
_atom_site_aniso_U_33
_atom_site_aniso_U_23
_atom_site_aniso_U_13
_atom_site_aniso_U_12
Co1 0.01440(16) 0.01440(16) 0.0222(3) 0.000 0.000 0.000
N2 0.0155(9) 0.0147(10) 0.0230(11) 0.000 0.000 -0.0018(14)
C3 0.0164(8) 0.0144(9) 0.0258(10) -0.0027(8) 0.0004(8) 0.0014(7)
C4 0.0205(9) 0.0198(9) 0.0260(10) -0.0025(9) -0.0018(9) 0.0018(7)
C5 0.0203(12) 0.0272(14) 0.0178(12) 0.000 0.000 0.0038(18)
Cl6 0.0437(4) 0.0385(4) 0.0192(3) 0.000 0.000 0.0001(6)
C8 0.0143(8) 0.0165(9) 0.0259(10) 0.0002(7) -0.0017(8) 0.0003(7)
N9 0.0141(7) 0.0184(8) 0.0253(9) -0.0014(6) -0.0017(7) 0.0020(6)
C10 0.0192(9) 0.0298(11) 0.0253(10) 0.0071(9) -0.0012(8) 0.0022(8)
C11 0.0227(10) 0.0272(10) 0.0402(13) 0.0127(10) -0.0015(10) -0.0030(8)
C12 0.0296(11) 0.0178(10) 0.0469(14) 0.0023(10) -0.0030(10) -0.0055(8)
C13 0.0280(11) 0.0202(10) 0.0290(11) -0.0025(9) -0.0035(9) -0.0036(9)
P18 0.0240(3) 0.0240(3) 0.0247(3) 0.000 0.000 -0.0034(3)
F19 0.0404(9) 0.0514(10) 0.0438(9) -0.0159(8) 0.0143(7) -0.0073(8)
F20 0.0399(8) 0.0334(8) 0.0447(9) -0.0140(7) 0.0022(7) 0.0045(7)
F21 0.0296(7) 0.0325(8) 0.0493(9) -0.0104(7) 0.0097(7) -0.0103(6)

loop_
_atom_type_symbol
_atom_type_description
_atom_type_scat_dispersion_real
_atom_type_scat_dispersion_imag
_atom_type_scat_source
C C 0.0033 0.0016 'International Tables Vol C Tables 4.2.6.8 and 6.1.1.4'
H H 0.0000 0.0000 'International Tables Vol C Tables 4.2.6.8 and 6.1.1.4'
N N 0.0061 0.0033 'International Tables Vol C Tables 4.2.6.8 and 6.1.1.4'
F F 0.0171 0.0103 'International Tables Vol C Tables 4.2.6.8 and 6.1.1.4'
P P 0.1023 0.0942 'International Tables Vol C Tables 4.2.6.8 and 6.1.1.4'
Cl Cl 0.1484 0.1585 'International Tables Vol C Tables 4.2.6.8 and 6.1.1.4'
Co Co 0.3494 0.9721 'International Tables Vol C Tables 4.2.6.8 and 6.1.1.4'

loop_
_geom_angle_atom_site_label_1
_geom_angle_atom_site_label_2
_geom_angle_atom_site_label_3
_geom_angle
_geom_angle_site_symmetry_1
_geom_angle_site_symmetry_3
N2 Co1 N2 180.0 2_565 .
N2 Co1 N9 100.41(5) 2_565 .
N2 Co1 N9 79.59(5) . .
N2 Co1 N9 79.59(5) 2_565 4_655
N2 Co1 N9 100.41(5) . 4_655
N9 Co1 N9 91.872(18) . 4_655
N2 Co1 N9 100.41(5) 2_565 3_665
N2 Co1 N9 79.59(5) . 3_665
N9 Co1 N9 159.18(10) . 3_665
N9 Co1 N9 91.872(18) 4_655 3_665
N2 Co1 N9 79.59(5) 2_565 2_565
N2 Co1 N9 100.41(5) . 2_565
N9 Co1 N9 91.872(18) . 2_565
N9 Co1 N9 159.18(10) 4_655 2_565
N9 Co1 N9 91.872(18) 3_665 2_565
C3 N2 C3 119.9(3) . 3_665
C3 N2 Co1 120.03(13) . .
C3 N2 Co1 120.03(13) 3_665 .
N2 C3 C4 121.4(2) . .
N2 C3 C8 113.19(19) . .
C4 C3 C8 125.35(19) . .
C5 C4 C3 117.6(2) . .
C5 C4 H7 121.0(2) . .
C3 C4 H7 121.4(2) . .
C4 C5 C4 121.9(3) 3_665 .
C4 C5 Cl6 119.07(13) 3_665 .
C4 C5 Cl6 119.07(13) . .
N9 C8 C13 122.40(19) . .
N9 C8 C3 114.40(18) . .
C13 C8 C3 123.2(2) . .
C10 N9 C8 118.64(19) . .
C10 N9 Co1 128.60(16) . .
C8 N9 Co1 112.74(14) . .
N9 C10 C11 122.1(2) . .
N9 C10 H17 119.1(2) . .
C11 C10 H17 118.8(2) . .
C12 C11 C10 118.7(2) . .
C12 C11 H16 120.6(2) . .
C10 C11 H16 120.7(3) . .
C13 C12 C11 119.5(2) . .
C13 C12 H15 120.5(3) . .
C11 C12 H15 120.0(2) . .
C12 C13 C8 118.6(2) . .
C12 C13 H14 120.6(2) . .
C8 C13 H14 120.8(2) . .
F19 P18 F19 90.06(16) . 3_765
F19 P18 F20 89.93(10) . 3_765
F19 P18 F20 179.86(9) 3_765 3_765
F19 P18 F20 179.86(9) . .
F19 P18 F20 89.93(10) 3_765 .
F20 P18 F20 90.07(13) 3_765 .
F19 P18 F21 90.61(9) . .
F19 P18 F21 89.79(9) 3_765 .
F20 P18 F21 90.07(9) 3_765 .
F20 P18 F21 89.53(9) . .
F19 P18 F21 89.79(9) . 3_765
F19 P18 F21 90.61(9) 3_765 3_765
F20 P18 F21 89.53(9) 3_765 3_765
F20 P18 F21 90.07(9) . 3_765
F21 P18 F21 179.43(14) . 3_765

loop_
_geom_bond_atom_site_label_1
_geom_bond_atom_site_label_2
_geom_bond_distance
_geom_bond_site_symmetry_2
Co1 N2 1.907(2) 2_565
Co1 N2 1.907(2) .
Co1 N9 2.0973(17) .
Co1 N9 2.0973(17) 4_655
Co1 N9 2.0973(17) 3_665
Co1 N9 2.0973(17) 2_565
N2 C3 1.351(2) .
N2 C3 1.351(2) 3_665
C3 C4 1.389(3) .
C3 C8 1.476(3) .
C4 C5 1.378(2) .
C4 H7 0.926(2) .
C5 C4 1.378(2) 3_665
C5 Cl6 1.727(3) .
C8 N9 1.353(3) .
C8 C13 1.382(3) .
N9 C10 1.337(3) .
C10 C11 1.390(3) .
C10 H17 0.927(2) .
C11 C12 1.387(4) .
C11 H16 0.926(2) .
C12 C13 1.380(3) .
C12 H15 0.929(2) .
C13 H14 0.927(2) .
P18 F19 1.5957(17) .
P18 F19 1.5957(17) 3_765
P18 F20 1.6005(17) 3_765
P18 F20 1.6005(17) .
P18 F21 1.6028(14) .
P18 F21 1.6028(14) 3_765
